data_4108806
loop_
_publ_author_name
'Sabyasachi Bhunia'
'Rai-Shung Liu'

_publ_section_title
;
 Gold-Catalyzed 1,3-Addition of a sp3-Hybridized C-H Bond to
 Alkenylcarbenoid Intermediate
;
_journal_name_full 'Journal of the American Chemical Society'
_journal_page_first 16488
_journal_page_last 16489
_journal_paper_doi 10.1021/ja807384a
_journal_volume 130
_journal_year 2008
_chemical_formula_moiety 'C14 H16 O'
_chemical_formula_sum 'C14 H16 O'
_chemical_formula_weight 200.27
_chemical_name_systematic
; 
 ? 
;
_space_group_IT_number 104
_symmetry_cell_setting tetragonal
_symmetry_space_group_name_Hall 'P 4 -2n'
_symmetry_space_group_name_H-M 'P 4 n c'
_atom_sites_solution_hydrogens geom
_atom_sites_solution_primary direct
_atom_sites_solution_secondary difmap
_audit_creation_method SHELXL-97
_cell_angle_alpha 90.00
_cell_angle_beta 90.00
_cell_angle_gamma 90.00
_cell_formula_units_Z 8
_cell_length_a 16.4925(13)
_cell_length_b 16.4925(13)
_cell_length_c 8.4974(13)
_cell_measurement_reflns_used 3708
_cell_measurement_temperature 295(2)
_cell_measurement_theta_max 25
_cell_measurement_theta_min 2.5
_cell_volume 2311.3(4)
_computing_cell_refinement 'Bruker Smart'
_computing_data_collection 'Bruker Smart'
_computing_data_reduction 'Bruker Saint'
_computing_molecular_graphics 'Bruker Shelxtl'
_computing_publication_material 'Bruker Shelxtl'
_computing_structure_refinement 'Shelxtl-97 (Sheldrick, 2000)'
_computing_structure_solution 'Shelxtl-97 (Sheldrick, 1990)'
_diffrn_ambient_temperature 295(2)
_diffrn_measured_fraction_theta_full 0.999
_diffrn_measured_fraction_theta_max 0.999
_diffrn_measurement_device_type 'CCD area detector'
_diffrn_measurement_method 'phi and omega scans'
_diffrn_radiation_monochromator graphite
_diffrn_radiation_source 'fine-focus sealed tube'
_diffrn_radiation_type MoK\a
_diffrn_radiation_wavelength 0.71073
_diffrn_reflns_av_R_equivalents 0.0466
_diffrn_reflns_av_sigmaI/netI 0.0311
_diffrn_reflns_limit_h_max 21
_diffrn_reflns_limit_h_min -22
_diffrn_reflns_limit_k_max 22
_diffrn_reflns_limit_k_min -15
_diffrn_reflns_limit_l_max 11
_diffrn_reflns_limit_l_min -11
_diffrn_reflns_number 16267
_diffrn_reflns_theta_full 28.32
_diffrn_reflns_theta_max 28.32
_diffrn_reflns_theta_min 1.75
_exptl_absorpt_coefficient_mu 0.070
_exptl_absorpt_correction_T_max 0.95235
_exptl_absorpt_correction_T_min 0.72886
_exptl_absorpt_correction_type empirical
_exptl_crystal_colour Colorless
_exptl_crystal_density_diffrn 1.151
_exptl_crystal_description Lump
_exptl_crystal_F_000 864
_exptl_crystal_size_max 0.40
_exptl_crystal_size_mid 0.30
_exptl_crystal_size_min 0.30
_refine_diff_density_max 0.105
_refine_diff_density_min -0.116
_refine_diff_density_rms 0.024
_refine_ls_abs_structure_details 'Flack H D (1983), Acta Cryst. A39, 876-881'
_refine_ls_abs_structure_Flack -1.1(14)
_refine_ls_extinction_method none
_refine_ls_goodness_of_fit_ref 0.911
_refine_ls_hydrogen_treatment constr
_refine_ls_matrix_type full
_refine_ls_number_parameters 139
_refine_ls_number_reflns 2889
_refine_ls_number_restraints 1
_refine_ls_restrained_S_all 0.911
_refine_ls_R_factor_all 0.0564
_refine_ls_R_factor_gt 0.0387
_refine_ls_shift/su_max 0.001
_refine_ls_shift/su_mean 0.000
_refine_ls_structure_factor_coef Fsqd
_refine_ls_weighting_details 'calc w=1/[\s^2^(Fo^2^)+(0.0528P)^2^+0.0000P] where P=(Fo^2^+2Fc^2^)/3'
_refine_ls_weighting_scheme calc
_refine_ls_wR_factor_gt 0.0866
_refine_ls_wR_factor_ref 0.0938
_reflns_number_gt 2025
_reflns_number_total 2889
_reflns_threshold_expression >2sigma(I)
_cod_data_source_file ja807384a_si_001.cif
_cod_data_source_block 08my39m
_cod_database_code 4108806

loop_
_symmetry_equiv_pos_as_xyz
'x, y, z'
'-x, -y, z'
'-y, x, z'
'y, -x, z'
'x+1/2, -y+1/2, z+1/2'
'-x+1/2, y+1/2, z+1/2'
'-y+1/2, -x+1/2, z+1/2'
'y+1/2, x+1/2, z+1/2'

loop_
_atom_site_label
_atom_site_type_symbol
_atom_site_fract_x
_atom_site_fract_y
_atom_site_fract_z
_atom_site_U_iso_or_equiv
_atom_site_adp_type
_atom_site_occupancy
_atom_site_symmetry_multiplicity
_atom_site_calc_flag
_atom_site_refinement_flags
C1 C 0.82460(7) 0.10005(8) 0.26671(18) 0.0508(3) Uani 1 1 d .
H1 H 0.8395 0.1391 0.1846 0.061 Uiso 1 1 calc R
C2 C 0.76052(8) 0.04418(8) 0.19886(16) 0.0517(3) Uani 1 1 d .
C3 C 0.77990(9) -0.00701(9) 0.07525(19) 0.0632(4) Uani 1 1 d .
H3 H 0.8324 -0.0068 0.0354 0.076 Uiso 1 1 calc R
C4 C 0.72319(12) -0.05830(10) 0.0099(2) 0.0775(5) Uani 1 1 d .
H4 H 0.7376 -0.0924 -0.0726 0.093 Uiso 1 1 calc R
C5 C 0.64596(12) -0.05892(11) 0.0665(3) 0.0830(5) Uani 1 1 d .
H5 H 0.6074 -0.0934 0.0228 0.100 Uiso 1 1 calc R
C6 C 0.62517(9) -0.00824(11) 0.1889(2) 0.0791(5) Uani 1 1 d .
H6 H 0.5724 -0.0092 0.2273 0.095 Uiso 1 1 calc R
C7 C 0.68128(9) 0.04435(9) 0.2566(2) 0.0605(4) Uani 1 1 d .
C8 C 0.66250(9) 0.09905(10) 0.3936(2) 0.0720(4) Uani 1 1 d .
H8 H 0.6043 0.1080 0.4085 0.086 Uiso 1 1 calc R
C9 C 0.70347(10) 0.06493(10) 0.5374(2) 0.0708(5) Uani 1 1 d .
H9 H 0.6788 0.0302 0.6091 0.085 Uiso 1 1 calc R
C10 C 0.77893(9) 0.09073(9) 0.54858(18) 0.0608(4) Uani 1 1 d .
C11 C 0.79635(9) 0.14868(8) 0.41162(18) 0.0558(4) Uani 1 1 d .
C12 C 0.71037(9) 0.17803(9) 0.3729(2) 0.0686(4) Uani 1 1 d .
H12A H 0.6923 0.2196 0.4457 0.082 Uiso 1 1 calc R
H12B H 0.7066 0.1984 0.2660 0.082 Uiso 1 1 calc R
C13 C 0.84108(12) 0.06745(12) 0.6674(2) 0.0870(6) Uani 1 1 d .
H13A H 0.8182 0.0290 0.7397 0.131 Uiso 1 1 calc R
H13B H 0.8583 0.1148 0.7240 0.131 Uiso 1 1 calc R
H13C H 0.8868 0.0435 0.6152 0.131 Uiso 1 1 calc R
C14 C 0.85527(11) 0.21645(9) 0.4497(2) 0.0739(5) Uani 1 1 d .
H14A H 0.8365 0.2455 0.5406 0.111 Uiso 1 1 calc R
H14B H 0.8588 0.2528 0.3618 0.111 Uiso 1 1 calc R
H14C H 0.9078 0.1939 0.4709 0.111 Uiso 1 1 calc R
O1 O 0.89485(6) 0.05147(5) 0.29958(16) 0.0657(3) Uani 1 1 d .
H1A H 0.9352 0.0805 0.3017 0.099 Uiso 1 1 calc R

loop_
_atom_site_aniso_label
_atom_site_aniso_U_11
_atom_site_aniso_U_22
_atom_site_aniso_U_33
_atom_site_aniso_U_23
_atom_site_aniso_U_13
_atom_site_aniso_U_12
C1 0.0469(7) 0.0440(7) 0.0615(8) 0.0047(6) 0.0037(7) 0.0021(6)
C2 0.0537(8) 0.0490(7) 0.0525(8) 0.0079(6) -0.0023(6) 0.0002(6)
C3 0.0718(10) 0.0603(9) 0.0576(9) 0.0044(8) 0.0014(8) -0.0045(8)
C4 0.1008(14) 0.0656(10) 0.0662(11) -0.0026(8) -0.0142(10) -0.0062(10)
C5 0.0862(13) 0.0701(11) 0.0928(13) 0.0025(11) -0.0295(11) -0.0136(9)
C6 0.0527(8) 0.0821(11) 0.1026(13) 0.0147(11) -0.0114(9) -0.0085(8)
C7 0.0477(8) 0.0644(9) 0.0693(9) 0.0076(8) -0.0044(7) 0.0014(6)
C8 0.0457(8) 0.0832(11) 0.0871(11) -0.0022(10) 0.0116(8) 0.0082(8)
C9 0.0741(11) 0.0729(10) 0.0654(10) 0.0022(8) 0.0209(9) -0.0020(9)
C10 0.0704(10) 0.0573(8) 0.0546(9) -0.0022(7) 0.0038(7) 0.0027(7)
C11 0.0589(8) 0.0478(7) 0.0608(8) -0.0008(7) 0.0020(7) 0.0049(6)
C12 0.0658(9) 0.0646(9) 0.0753(10) -0.0042(8) 0.0070(8) 0.0176(8)
C13 0.1106(15) 0.0855(12) 0.0650(10) 0.0081(9) -0.0149(11) -0.0015(11)
C14 0.0844(11) 0.0541(9) 0.0833(13) -0.0085(8) 0.0005(10) -0.0067(8)
O1 0.0447(5) 0.0471(5) 0.1053(9) -0.0020(5) 0.0015(6) 0.0003(4)

loop_
_atom_type_symbol
_atom_type_description
_atom_type_scat_dispersion_real
_atom_type_scat_dispersion_imag
_atom_type_scat_source
C C 0.0033 0.0016 'International Tables Vol C Tables 4.2.6.8 and 6.1.1.4'
H H 0.0000 0.0000 'International Tables Vol C Tables 4.2.6.8 and 6.1.1.4'
O O 0.0106 0.0060 'International Tables Vol C Tables 4.2.6.8 and 6.1.1.4'

loop_
_geom_angle_atom_site_label_1
_geom_angle_atom_site_label_2
_geom_angle_atom_site_label_3
_geom_angle
O1 C1 C2 107.29(10)
O1 C1 C11 112.25(12)
C2 C1 C11 114.16(11)
O1 C1 H1 107.6
C2 C1 H1 107.6
C11 C1 H1 107.6
C3 C2 C7 118.94(13)
C3 C2 C1 119.87(12)
C7 C2 C1 121.18(13)
C4 C3 C2 121.54(15)
C4 C3 H3 119.2
C2 C3 H3 119.2
C5 C4 C3 119.82(18)
C5 C4 H4 120.1
C3 C4 H4 120.1
C4 C5 C6 119.67(17)
C4 C5 H5 120.2
C6 C5 H5 120.2
C5 C6 C7 121.62(17)
C5 C6 H6 119.2
C7 C6 H6 119.2
C6 C7 C2 118.40(16)
C6 C7 C8 123.79(15)
C2 C7 C8 117.76(13)
C7 C8 C9 108.15(12)
C7 C8 C12 108.32(13)
C9 C8 C12 100.36(14)
C7 C8 H8 113.1
C9 C8 H8 113.1
C12 C8 H8 113.1
C10 C9 C8 111.18(14)
C10 C9 H9 124.4
C8 C9 H9 124.4
C9 C10 C13 127.96(16)
C9 C10 C11 108.87(14)
C13 C10 C11 123.12(14)
C14 C11 C10 114.68(13)
C14 C11 C12 113.93(12)
C10 C11 C12 100.75(12)
C14 C11 C1 111.13(12)
C10 C11 C1 109.80(11)
C12 C11 C1 105.79(12)
C8 C12 C11 100.55(12)
C8 C12 H12A 111.7
C11 C12 H12A 111.7
C8 C12 H12B 111.7
C11 C12 H12B 111.7
H12A C12 H12B 109.4
C10 C13 H13A 109.5
C10 C13 H13B 109.5
H13A C13 H13B 109.5
C10 C13 H13C 109.5
H13A C13 H13C 109.5
H13B C13 H13C 109.5
C11 C14 H14A 109.5
C11 C14 H14B 109.5
H14A C14 H14B 109.5
C11 C14 H14C 109.5
H14A C14 H14C 109.5
H14B C14 H14C 109.5
C1 O1 H1A 109.5

loop_
_geom_bond_atom_site_label_1
_geom_bond_atom_site_label_2
_geom_bond_distance
C1 O1 1.4360(16)
C1 C2 1.5161(19)
C1 C11 1.542(2)
C1 H1 0.9800
C2 C3 1.385(2)
C2 C7 1.3961(19)
C3 C4 1.378(2)
C3 H3 0.9300
C4 C5 1.362(3)
C4 H4 0.9300
C5 C6 1.378(3)
C5 H5 0.9300
C6 C7 1.393(2)
C6 H6 0.9300
C7 C8 1.505(2)
C8 C9 1.506(3)
C8 C12 1.533(2)
C8 H8 0.9800
C9 C10 1.319(2)
C9 H9 0.9300
C10 C13 1.489(2)
C10 C11 1.533(2)
C11 C14 1.516(2)
C11 C12 1.534(2)
C12 H12A 0.9700
C12 H12B 0.9700
C13 H13A 0.9600
C13 H13B 0.9600
C13 H13C 0.9600
C14 H14A 0.9600
C14 H14B 0.9600
C14 H14C 0.9600
O1 H1A 0.8200
